data_9000329
loop_
_publ_author_name
'Cameron, M.'
'Sueno, S.'
'Prewitt, C. T.'
'Papike, J. J.'

_publ_section_title
;High-temperature crystal chemistry of acmite, diopside, hedenbergite,
 jadeite, spodumene, and ureyite T = 600 C pyroxene
;
_journal_name_full 'American Mineralogist'
_journal_page_first 594
_journal_page_last 618
_journal_volume 58
_journal_year 1973
_chemical_formula_sum 'Fe Na O6 Si2'
_chemical_name_mineral Aegirine
_space_group_crystal_system monoclinic
_space_group_IT_number 15
_space_group_name_Hall '-C 2yc'
_space_group_name_H-M_alt 'C 1 2/c 1'
_symmetry_space_group_name_H-M 'C 1 2/c 1'
_cell_angle_alpha 90
_cell_angle_beta 107.32
_cell_angle_gamma 90
_cell_formula_units_Z 4
_cell_length_a 9.699
_cell_length_b 8.855
_cell_length_c 5.307
_cell_volume 435.123
_database_code_amcsd 0000338
_diffrn_ambient_temperature 873.15
_exptl_crystal_density_diffrn 3.526
_cod_original_formula_sum 'Si2 Fe Na O6'
_cod_database_code 9000329

loop_
_space_group_symop_id
_space_group_symop_operation_xyz
1 x,y,z
2 1/2+x,1/2+y,z
3 x,-y,1/2+z
4 1/2+x,1/2-y,1/2+z
5 -x,y,1/2-z
6 1/2-x,1/2+y,1/2-z
7 -x,-y,-z
8 1/2-x,1/2-y,-z

loop_
_atom_site_aniso_label
_atom_site_aniso_U_11
_atom_site_aniso_U_22
_atom_site_aniso_U_33
_atom_site_aniso_U_12
_atom_site_aniso_U_13
_atom_site_aniso_U_23
Si 0.01034 0.01446 0.00988 -0.00129 0.00290 -0.00091
Fe1 0.01207 0.01490 0.01199 0.00000 0.00295 0.00000
Na2 0.04660 0.03027 0.02664 0.00000 -0.00482 0.00000
O1 0.01047 0.02149 0.01328 -0.00087 0.00238 0.00152
O2 0.02250 0.01728 0.02517 -0.00735 0.00711 -0.00127
O3 0.01459 0.02773 0.01398 0.00050 0.00335 -0.00545

loop_
_atom_site_label
_atom_site_fract_x
_atom_site_fract_y
_atom_site_fract_z
Si 0.29020 0.08890 0.23320
Fe1 0.00000 0.89740 0.25000
Na2 0.00000 0.30010 0.25000
O1 0.11420 0.07750 0.13640
O2 0.35870 0.25370 0.29750
O3 0.35110 0.00740 0.00980

loop_
_cod_related_entry_id
_cod_related_entry_database
_cod_related_entry_code
1 AMCSD 0000338
